data_4509434
loop_
_publ_author_name
'Kohmoto, Shigeo'
'Kuroda, Yu'
'Someya, Yasunobu'
'Kishikawa, Keiki'
'Masu, Hyuma'
'Yamaguchi, Kentaro'
'Azumaya, Isao'

_publ_section_title
;
 Hydrogen-Bonded Dimers of 3,5-Bis(hydroxymethyl)benzoic Acids: Novel
 Supramolecular Tectons
;
_journal_issue 8
_journal_name_full 'Crystal Growth &amp; Design'
_journal_page_first 3457
_journal_paper_doi 10.1021/cg9000347
_journal_volume 9
_journal_year 2009
_chemical_formula_sum 'C16 H16 O5'
_chemical_formula_weight 288.29
_chemical_name_systematic
; 
 ? 
;
_space_group_IT_number 14
_symmetry_cell_setting monoclinic
_symmetry_space_group_name_Hall '-P 2ybc'
_symmetry_space_group_name_H-M 'P 1 21/c 1'
_atom_sites_solution_hydrogens geom
_atom_sites_solution_primary direct
_atom_sites_solution_secondary difmap
_audit_creation_method SHELXL-97
_cell_angle_alpha 90.00
_cell_angle_beta 96.766(7)
_cell_angle_gamma 90.00
_cell_formula_units_Z 4
_cell_length_a 4.6209(16)
_cell_length_b 14.650(5)
_cell_length_c 20.818(7)
_cell_measurement_reflns_used 2876
_cell_measurement_temperature 15
_cell_measurement_theta_max 27.49
_cell_measurement_theta_min 2.41
_cell_volume 1399.5(8)
_computing_cell_refinement 'Bruker SMART'
_computing_data_collection 'Bruker SMART'
_computing_data_reduction 'Bruker SAINT'
_computing_molecular_graphics 'Bruker SHELXTL'
_computing_publication_material 'Bruker SHELXTL'
_computing_structure_refinement 'SHELXL-97 (Sheldrick, 1997)'
_computing_structure_solution 'SHELXS-97 (Sheldrick, 1990)'
_diffrn_ambient_temperature 15
_diffrn_measured_fraction_theta_full 0.996
_diffrn_measured_fraction_theta_max 0.975
_diffrn_measurement_device_type 'Bruker Smart1000 CCD area detector'
_diffrn_measurement_method 'phi and omega scans'
_diffrn_radiation_monochromator graphite
_diffrn_radiation_source 'fine-focus sealed tube'
_diffrn_radiation_type MoK\a
_diffrn_radiation_wavelength 0.71073
_diffrn_reflns_av_R_equivalents 0.0629
_diffrn_reflns_av_sigmaI/netI 0.0734
_diffrn_reflns_limit_h_max 6
_diffrn_reflns_limit_h_min -5
_diffrn_reflns_limit_k_max 14
_diffrn_reflns_limit_k_min -18
_diffrn_reflns_limit_l_max 26
_diffrn_reflns_limit_l_min -27
_diffrn_reflns_number 8007
_diffrn_reflns_theta_full 25.00
_diffrn_reflns_theta_max 27.62
_diffrn_reflns_theta_min 1.70
_exptl_absorpt_coefficient_mu 0.102
_exptl_absorpt_correction_T_max 0.9799
_exptl_absorpt_correction_T_min 0.9604
_exptl_absorpt_correction_type empirical
_exptl_absorpt_process_details 'SADABS Sheldrick 1996'
_exptl_crystal_colour colourless
_exptl_crystal_density_diffrn 1.368
_exptl_crystal_density_method 'not measured'
_exptl_crystal_description prismatic
_exptl_crystal_F_000 608
_exptl_crystal_size_max 0.40
_exptl_crystal_size_mid 0.20
_exptl_crystal_size_min 0.20
_refine_diff_density_max 0.468
_refine_diff_density_min -0.486
_refine_diff_density_rms 0.101
_refine_ls_extinction_method none
_refine_ls_goodness_of_fit_ref 1.110
_refine_ls_hydrogen_treatment constr
_refine_ls_matrix_type full
_refine_ls_number_parameters 193
_refine_ls_number_reflns 3154
_refine_ls_number_restraints 0
_refine_ls_restrained_S_all 1.110
_refine_ls_R_factor_all 0.0906
_refine_ls_R_factor_gt 0.0687
_refine_ls_shift/su_max 0.001
_refine_ls_shift/su_mean 0.000
_refine_ls_structure_factor_coef Fsqd
_refine_ls_weighting_details 'calc w=1/[\s^2^(Fo^2^)+(0.0921P)^2^+2.0625P] where P=(Fo^2^+2Fc^2^)/3'
_refine_ls_weighting_scheme calc
_refine_ls_wR_factor_gt 0.1882
_refine_ls_wR_factor_ref 0.1980
_reflns_number_gt 2490
_reflns_number_total 3154
_reflns_threshold_expression >2sigma(I)
_cod_data_source_file cg9000347sup1.cif
_cod_data_source_block 2(8022mas)
_cod_depositor_comments
;
The following automatic conversions were performed:

'_symmetry_cell_setting' value 'Monoclinic' changed to 'monoclinic'
according to /home/saulius/struct/CIF-dictionaries/cif_core.dic
dictionary named 'cif_core.dic' version 2.4.2 from 2011-04-26.

Automatic conversion script
Id: cif_fix_values 1891 2012-01-12 08:04:46Z andrius 
;
_cod_original_sg_symbol_H-M P21/c
_cod_database_code 4509434

loop_
_symmetry_equiv_pos_as_xyz
'x, y, z'
'-x, y+1/2, -z+1/2'
'-x, -y, -z'
'x, -y-1/2, z-1/2'

loop_
_atom_site_label
_atom_site_type_symbol
_atom_site_fract_x
_atom_site_fract_y
_atom_site_fract_z
_atom_site_U_iso_or_equiv
_atom_site_adp_type
_atom_site_occupancy
_atom_site_symmetry_multiplicity
_atom_site_calc_flag
_atom_site_refinement_flags
O1 O -0.1555(4) -0.03654(13) 0.41754(9) 0.0128(4) Uani 1 1 d .
H1 H -0.1676 -0.0454 0.4570 0.019 Uiso 1 1 calc R
O2 O 0.1838(4) 0.06461(13) 0.45763(9) 0.0144(4) Uani 1 1 d .
O3 O -0.1571(4) -0.14456(12) 0.19269(9) 0.0108(4) Uani 1 1 d .
H3 H -0.0108 -0.1785 0.1926 0.016 Uiso 1 1 calc R
O4 O 0.6588(4) 0.26206(12) 0.31053(9) 0.0111(4) Uani 1 1 d .
H4 H 0.5180 0.2968 0.3151 0.017 Uiso 1 1 calc R
O5 O 0.3397(4) 0.08652(12) 0.15949(8) 0.0092(4) Uani 1 1 d .
C1 C 0.0496(6) 0.02505(17) 0.41115(12) 0.0098(5) Uani 1 1 d .
C2 C 0.1094(5) 0.04165(18) 0.34370(12) 0.0095(5) Uani 1 1 d .
C3 C -0.0150(6) -0.01231(17) 0.29254(12) 0.0097(5) Uani 1 1 d .
H3A H -0.1473 -0.0595 0.3004 0.012 Uiso 1 1 calc R
C4 C 0.0537(5) 0.00258(17) 0.22983(12) 0.0090(5) Uani 1 1 d .
C5 C 0.2487(5) 0.07276(17) 0.22003(12) 0.0084(5) Uani 1 1 d .
C6 C 0.3723(5) 0.12854(17) 0.27070(12) 0.0089(5) Uani 1 1 d .
C7 C 0.3022(5) 0.11247(17) 0.33277(12) 0.0088(5) Uani 1 1 d .
H7 H 0.3846 0.1493 0.3678 0.011 Uiso 1 1 calc R
C8 C -0.0856(6) -0.05464(17) 0.17344(12) 0.0103(5) Uani 1 1 d .
H8A H -0.2650 -0.0238 0.1537 0.012 Uiso 1 1 calc R
H8B H 0.0504 -0.0588 0.1402 0.012 Uiso 1 1 calc R
C9 C 0.5831(5) 0.20311(17) 0.25643(12) 0.0097(5) Uani 1 1 d .
H9A H 0.7626 0.1747 0.2439 0.012 Uiso 1 1 calc R
H9B H 0.4940 0.2398 0.2193 0.012 Uiso 1 1 calc R
C10 C 0.1503(5) 0.14451(18) 0.11593(12) 0.0101(5) Uani 1 1 d .
H10A H 0.0842 0.1979 0.1395 0.012 Uiso 1 1 calc R
H10B H -0.0229 0.1100 0.0968 0.012 Uiso 1 1 calc R
C11 C 0.3300(5) 0.17488(18) 0.06399(12) 0.0102(5) Uani 1 1 d .
C12 C 0.3722(6) 0.11647(19) 0.01287(12) 0.0118(5) Uani 1 1 d .
H12 H 0.2786 0.0586 0.0096 0.014 Uiso 1 1 calc R
C13 C 0.5508(6) 0.1425(2) -0.03342(13) 0.0143(6) Uani 1 1 d .
H13 H 0.5795 0.1023 -0.0679 0.017 Uiso 1 1 calc R
C14 C 0.6872(6) 0.2274(2) -0.02920(13) 0.0140(6) Uani 1 1 d .
H14 H 0.8105 0.2449 -0.0605 0.017 Uiso 1 1 calc R
C15 C 0.6425(6) 0.28636(19) 0.02097(13) 0.0136(6) Uani 1 1 d .
H15 H 0.7329 0.3447 0.0237 0.016 Uiso 1 1 calc R
C16 C 0.4649(6) 0.25979(18) 0.06729(12) 0.0116(5) Uani 1 1 d .
H16 H 0.4357 0.3003 0.1016 0.014 Uiso 1 1 calc R

loop_
_atom_site_aniso_label
_atom_site_aniso_U_11
_atom_site_aniso_U_22
_atom_site_aniso_U_33
_atom_site_aniso_U_23
_atom_site_aniso_U_13
_atom_site_aniso_U_12
O1 0.0143(10) 0.0166(10) 0.0082(9) 0.0010(7) 0.0035(7) -0.0052(7)
O2 0.0177(10) 0.0192(10) 0.0070(9) -0.0017(7) 0.0036(7) -0.0061(8)
O3 0.0087(9) 0.0081(9) 0.0160(9) -0.0004(7) 0.0026(7) -0.0001(7)
O4 0.0083(9) 0.0126(9) 0.0127(9) -0.0036(7) 0.0017(7) -0.0003(7)
O5 0.0076(9) 0.0126(9) 0.0074(8) 0.0025(7) 0.0015(6) 0.0021(7)
C1 0.0105(12) 0.0106(12) 0.0083(12) -0.0005(9) 0.0009(9) 0.0020(9)
C2 0.0093(12) 0.0131(12) 0.0063(12) 0.0013(9) 0.0020(9) 0.0010(9)
C3 0.0091(12) 0.0095(12) 0.0105(12) 0.0008(9) 0.0010(9) 0.0002(9)
C4 0.0064(12) 0.0098(12) 0.0108(12) 0.0001(9) 0.0008(9) 0.0020(9)
C5 0.0075(12) 0.0115(12) 0.0063(11) 0.0010(9) 0.0013(9) 0.0032(9)
C6 0.0058(12) 0.0110(12) 0.0098(12) 0.0001(9) 0.0002(9) 0.0010(9)
C7 0.0074(12) 0.0104(12) 0.0086(12) -0.0014(9) 0.0005(9) 0.0011(9)
C8 0.0121(13) 0.0076(11) 0.0111(12) 0.0005(9) 0.0012(9) -0.0016(9)
C9 0.0077(12) 0.0129(12) 0.0086(11) -0.0002(9) 0.0011(9) -0.0019(9)
C10 0.0070(12) 0.0146(12) 0.0084(12) 0.0026(9) 0.0000(9) 0.0029(9)
C11 0.0072(12) 0.0143(13) 0.0088(12) 0.0024(9) -0.0001(9) 0.0025(9)
C12 0.0087(13) 0.0165(13) 0.0097(12) -0.0002(10) -0.0014(9) 0.0010(10)
C13 0.0115(13) 0.0237(15) 0.0077(12) -0.0022(10) 0.0011(10) 0.0024(10)
C14 0.0101(13) 0.0234(14) 0.0087(12) 0.0059(10) 0.0020(9) 0.0024(10)
C15 0.0092(13) 0.0155(13) 0.0159(13) 0.0050(10) -0.0001(10) -0.0003(10)
C16 0.0109(13) 0.0148(13) 0.0088(12) 0.0005(10) 0.0000(9) 0.0033(10)

loop_
_atom_type_symbol
_atom_type_description
_atom_type_scat_dispersion_real
_atom_type_scat_dispersion_imag
_atom_type_scat_source
C C 0.0033 0.0016 'International Tables Vol C Tables 4.2.6.8 and 6.1.1.4'
H H 0.0000 0.0000 'International Tables Vol C Tables 4.2.6.8 and 6.1.1.4'
O O 0.0106 0.0060 'International Tables Vol C Tables 4.2.6.8 and 6.1.1.4'

loop_
_geom_angle_atom_site_label_1
_geom_angle_atom_site_label_2
_geom_angle_atom_site_label_3
_geom_angle
C1 O1 H1 109.5
C8 O3 H3 109.5
C9 O4 H4 109.5
C5 O5 C10 115.15(19)
O2 C1 O1 122.8(2)
O2 C1 C2 122.3(2)
O1 C1 C2 114.9(2)
C3 C2 C7 120.5(2)
C3 C2 C1 121.6(2)
C7 C2 C1 117.9(2)
C2 C3 C4 120.5(2)
C2 C3 H3A 119.8
C4 C3 H3A 119.8
C3 C4 C5 118.2(2)
C3 C4 C8 120.8(2)
C5 C4 C8 120.9(2)
O5 C5 C4 120.6(2)
O5 C5 C6 117.2(2)
C4 C5 C6 122.1(2)
C7 C6 C5 118.8(2)
C7 C6 C9 122.0(2)
C5 C6 C9 119.1(2)
C6 C7 C2 119.9(2)
C6 C7 H7 120.1
C2 C7 H7 120.1
O3 C8 C4 112.5(2)
O3 C8 H8A 109.1
C4 C8 H8A 109.1
O3 C8 H8B 109.1
C4 C8 H8B 109.1
H8A C8 H8B 107.8
O4 C9 C6 112.6(2)
O4 C9 H9A 109.1
C6 C9 H9A 109.1
O4 C9 H9B 109.1
C6 C9 H9B 109.1
H9A C9 H9B 107.8
O5 C10 C11 106.11(19)
O5 C10 H10A 110.5
C11 C10 H10A 110.5
O5 C10 H10B 110.5
C11 C10 H10B 110.5
H10A C10 H10B 108.7
C16 C11 C12 118.9(2)
C16 C11 C10 120.7(2)
C12 C11 C10 120.3(2)
C13 C12 C11 120.4(3)
C13 C12 H12 119.8
C11 C12 H12 119.8
C14 C13 C12 120.1(3)
C14 C13 H13 120.0
C12 C13 H13 120.0
C15 C14 C13 119.8(2)
C15 C14 H14 120.1
C13 C14 H14 120.1
C14 C15 C16 119.9(3)
C14 C15 H15 120.1
C16 C15 H15 120.1
C11 C16 C15 120.9(2)
C11 C16 H16 119.6
C15 C16 H16 119.6

loop_
_geom_bond_atom_site_label_1
_geom_bond_atom_site_label_2
_geom_bond_distance
O1 C1 1.327(3)
O1 H1 0.8400
O2 C1 1.231(3)
O3 C8 1.427(3)
O3 H3 0.8400
O4 C9 1.430(3)
O4 H4 0.8400
O5 C5 1.390(3)
O5 C10 1.457(3)
C1 C2 1.483(3)
C2 C3 1.395(4)
C2 C7 1.404(4)
C3 C4 1.397(3)
C3 H3A 0.9500
C4 C5 1.398(4)
C4 C8 1.522(3)
C5 C6 1.402(4)
C6 C7 1.389(3)
C6 C9 1.516(3)
C7 H7 0.9500
C8 H8A 0.9900
C8 H8B 0.9900
C9 H9A 0.9900
C9 H9B 0.9900
C10 C11 1.506(3)
C10 H10A 0.9900
C10 H10B 0.9900
C11 C16 1.390(4)
C11 C12 1.397(4)
C12 C13 1.394(4)
C12 H12 0.9500
C13 C14 1.392(4)
C13 H13 0.9500
C14 C15 1.390(4)
C14 H14 0.9500
C15 C16 1.393(4)
C15 H15 0.9500
C16 H16 0.9500
